data_4306814
loop_
_publ_author_name
'Andrew J. Clulow'
'Jonathan D. Selby'
'Michael G. Cushion'
'Andrew D. Schwarz'
'Philip Mountford'

_publ_contact_author
;
 Prof P. Mountford           
 Chemistry Reaearch Laboratory
 Mansfield Road
 Oxford
 OX1 3TA
 UK
;
_publ_contact_author_email Philip.Mountford@chem.ox.ac.uk
_publ_contact_author_fax '+44 1865 285141'
_publ_contact_author_phone '+44 1865 285140'
_publ_section_title
;
Synthesis, Structures and Reactivity of Group 4 Hydrazido Complexes
Supported by Calix[4]arene Ligands
;
_journal_name_full 'Inorganic Chemistry'
_journal_page_first 12049
_journal_page_last 12062
_journal_paper_doi 10.1021/ic801735c
_journal_volume 47
_journal_year 2008
_chemical_compound_source Aldrich
_chemical_formula_moiety 'C12 H12 N2'
_chemical_formula_sum 'C12 H12 N2'
_chemical_formula_weight 184.24
_chemical_name_systematic
;
Ph2NNH2
;
_space_group_IT_number 2
_symmetry_cell_setting triclinic
_symmetry_space_group_name_Hall '-P 1'
_symmetry_space_group_name_H-M 'P -1'
_atom_sites_solution_hydrogens mixed
_atom_sites_solution_primary direct
_atom_sites_solution_secondary difmap
_cell_angle_alpha 116.1926(11)
_cell_angle_beta 112.4355(12)
_cell_angle_gamma 94.3481(16)
_cell_formula_units_Z 4
_cell_length_a 9.5104(2)
_cell_length_b 11.1230(2)
_cell_length_c 11.6530(3)
_cell_measurement_reflns_used 3980
_cell_measurement_temperature 150
_cell_measurement_theta_max 27
_cell_measurement_theta_min 5
_cell_volume 977.05(4)
_computing_cell_refinement 'DENZO/SCALEPACK (Otwinowski & Minor, 1997)'
_computing_data_collection 'Nonius (1997-2001). COLLECT.'
_computing_data_reduction 'DENZO/SCALEPACK (Otwinowski & Minor, 1997)'
_computing_molecular_graphics 'CAMERON (Watkin et al., 1996)'
_computing_publication_material 'CRYSTALS (Betteridge et al., 2003)'
_computing_structure_refinement 'CRYSTALS (Betteridge et al., 2003)'
_computing_structure_solution 'SIR92 (Altomare et al., 1994)'
_diffrn_ambient_temperature 150
_diffrn_measured_fraction_theta_full 0.989
_diffrn_measured_fraction_theta_max 0.982
_diffrn_measurement_device_type 'Nonius Kappa CCD'
_diffrn_measurement_method \w
_diffrn_radiation_monochromator graphite
_diffrn_radiation_type 'Mo K\a'
_diffrn_radiation_wavelength 0.71073
_diffrn_reflns_av_R_equivalents 0.037
_diffrn_reflns_limit_h_max 12
_diffrn_reflns_limit_h_min -12
_diffrn_reflns_limit_k_max 14
_diffrn_reflns_limit_k_min -14
_diffrn_reflns_limit_l_max 14
_diffrn_reflns_limit_l_min -15
_diffrn_reflns_number 7932
_diffrn_reflns_theta_full 25.259
_diffrn_reflns_theta_max 27.455
_diffrn_reflns_theta_min 5.145
_diffrn_standards_number 0
_exptl_absorpt_coefficient_mu 0.076
_exptl_absorpt_correction_T_max 0.98
_exptl_absorpt_correction_T_min 0.98
_exptl_absorpt_correction_type multi-scan
_exptl_absorpt_process_details 'DENZO/SCALEPACK (Otwinowski & Minor, 1997)'
_exptl_crystal_colour colourless
_exptl_crystal_density_diffrn 1.252
_exptl_crystal_description plate
_exptl_crystal_F_000 392
_exptl_crystal_size_max 0.40
_exptl_crystal_size_mid 0.25
_exptl_crystal_size_min 0.20
_refine_diff_density_max 0.18
_refine_diff_density_min -0.16
_refine_ls_extinction_coef 200(50)
_refine_ls_extinction_method 'Larson 1970 Crystallographic Computing eq 22'
_refine_ls_goodness_of_fit_ref 1.0967
_refine_ls_hydrogen_treatment mixed
_refine_ls_matrix_type full
_refine_ls_number_parameters 270
_refine_ls_number_reflns 2808
_refine_ls_number_restraints 0
_refine_ls_R_factor_all 0.0753
_refine_ls_R_factor_gt 0.0443
_refine_ls_shift/su_max 0.000166
_refine_ls_structure_factor_coef F
_refine_ls_weighting_details
;
 Method, part 1, Chebychev polynomial, (Watkin, 1994, Prince, 1982) 
 [weight] = 1.0/[A~0~*T~0~(x)+A~1~*T~1~(x) ... +A~n-1~]*T~n-1~(x)] 
 where A~i~ are the Chebychev coefficients listed below and x= Fcalc/Fmax 
 Method = Robust Weighting (Prince, 1982) 
 W = [weight] * [1-(deltaF/6*sigmaF)^2^]^2^ 
 A~i~ are: 
 0.716 0.412 0.368 
;
_refine_ls_weighting_scheme calc
_refine_ls_wR_factor_all 0.0807
_refine_ls_wR_factor_gt 0.0522
_refine_ls_wR_factor_ref 0.0522
_reflns_limit_h_max 11
_reflns_limit_h_min -12
_reflns_limit_k_max 12
_reflns_limit_k_min -14
_reflns_limit_l_max 15
_reflns_limit_l_min 0
_reflns_number_gt 2808
_reflns_number_total 4382
_reflns_threshold_expression I>3.00u(I)
_oxford_diffrn_Wilson_B_factor 0.00
_oxford_diffrn_Wilson_scale 0.00
_oxford_refine_ls_scale 0.992(3)
_cod_data_source_file ic801735c_si_001_5.cif
_cod_data_source_block COMPOUND_Ph2NNH2
_cod_depositor_comments
;
The following automatic conversions were performed:
'_symmetry_cell_setting' value 'Triclinic' changed to 'triclinic'
according to '/home/saulius/struct/CIF-dictionaries/cif_core.dic'
dictionary named 'cif_core.dic' version 2.4.1 from 2010-06-29.

Automatic conversion script
Id: cif_fix_enum 1527 2010-12-29 10:47:43Z saulius 
;
_cod_original_sg_symbol_H-M 'P -1 '
_cod_database_code 4306814

loop_
_symmetry_equiv_pos_as_xyz
x,y,z
-x,-y,-z

loop_
_atom_site_label
_atom_site_type_symbol
_atom_site_fract_x
_atom_site_fract_y
_atom_site_fract_z
_atom_site_U_iso_or_equiv
_atom_site_occupancy
_atom_site_adp_type
_atom_site_refinement_flags_posn
_atom_site_refinement_flags_adp
_atom_site_refinement_flags_occupancy
_atom_site_disorder_assembly
_atom_site_disorder_group
_atom_site_attached_hydrogens
N1 N -0.0065(2) -0.05256(18) 0.24655(18) 0.0463 1.0000 Uani . . . . . .
N2 N 0.14198(17) 0.00336(14) 0.37224(15) 0.0370 1.0000 Uani . . . . . .
C1 C 0.21433(18) 0.14747(16) 0.43498(16) 0.0292 1.0000 Uani . . . . . .
C2 C 0.38003(19) 0.20126(17) 0.50157(17) 0.0313 1.0000 Uani . . . . . .
C3 C 0.4497(2) 0.34197(18) 0.55909(18) 0.0339 1.0000 Uani . . . . . .
C4 C 0.3570(2) 0.43117(18) 0.54995(19) 0.0376 1.0000 Uani . . . . . .
C5 C 0.1930(2) 0.37770(18) 0.48316(18) 0.0360 1.0000 Uani . . . . . .
C6 C 0.1217(2) 0.23685(17) 0.42603(17) 0.0327 1.0000 Uani . . . . . .
C7 C 0.18580(19) -0.07105(16) 0.44435(18) 0.0313 1.0000 Uani . . . . . .
C8 C 0.1308(2) -0.21837(17) 0.36626(19) 0.0371 1.0000 Uani . . . . . .
C9 C 0.1738(2) -0.29270(18) 0.4374(2) 0.0420 1.0000 Uani . . . . . .
C10 C 0.2696(2) -0.22494(19) 0.5845(2) 0.0412 1.0000 Uani . . . . . .
C11 C 0.3230(2) -0.07917(19) 0.6622(2) 0.0387 1.0000 Uani . . . . . .
C12 C 0.2816(2) -0.00287(17) 0.59413(18) 0.0344 1.0000 Uani . . . . . .
H1 H 0.009(3) -0.117(3) 0.170(3) 0.073(8) 1.0000 Uiso . . . . . .
H2 H -0.089(4) -0.093(3) 0.259(3) 0.081(8) 1.0000 Uiso . . . . . .
H21 H 0.4480 0.1379 0.5081 0.0379 1.0000 Uiso R . . . . .
H31 H 0.5682 0.3801 0.6076 0.0422 1.0000 Uiso R . . . . .
H41 H 0.4078 0.5325 0.5906 0.0483 1.0000 Uiso R . . . . .
H51 H 0.1254 0.4413 0.4765 0.0455 1.0000 Uiso R . . . . .
H61 H 0.0031 0.1993 0.3780 0.0402 1.0000 Uiso R . . . . .
H81 H 0.0613 -0.2693 0.2594 0.0429 1.0000 Uiso R . . . . .
H91 H 0.1338 -0.3974 0.3806 0.0537 1.0000 Uiso R . . . . .
H101 H 0.3003 -0.2794 0.6345 0.0524 1.0000 Uiso R . . . . .
H111 H 0.3924 -0.0286 0.7690 0.0512 1.0000 Uiso R . . . . .
H121 H 0.3207 0.1019 0.6518 0.0425 1.0000 Uiso R . . . . .
N101 N 0.2907(3) 0.36468(19) -0.20263(19) 0.0480 1.0000 Uani . . . . . .
N102 N 0.2619(2) 0.44062(16) -0.08364(15) 0.0402 1.0000 Uani . . . . . .
C101 C 0.25300(18) 0.57785(17) -0.04355(17) 0.0309 1.0000 Uani . . . . . .
C102 C 0.2089(2) 0.61930(19) -0.14650(19) 0.0369 1.0000 Uani . . . . . .
C103 C 0.2054(2) 0.7558(2) -0.1069(2) 0.0432 1.0000 Uani . . . . . .
C104 C 0.2443(2) 0.8537(2) 0.0339(2) 0.0460 1.0000 Uani . . . . . .
C105 C 0.2896(2) 0.81365(18) 0.1366(2) 0.0414 1.0000 Uani . . . . . .
C106 C 0.2949(2) 0.67805(18) 0.09949(18) 0.0343 1.0000 Uani . . . . . .
C107 C 0.27329(19) 0.37909(16) 0.00116(17) 0.0303 1.0000 Uani . . . . . .
C108 C 0.37134(19) 0.29297(17) 0.00959(18) 0.0330 1.0000 Uani . . . . . .
C109 C 0.3782(2) 0.22972(19) 0.0898(2) 0.0398 1.0000 Uani . . . . . .
C110 C 0.2889(2) 0.25046(18) 0.16306(19) 0.0415 1.0000 Uani . . . . . .
C111 C 0.1893(2) 0.33384(18) 0.15288(18) 0.0381 1.0000 Uani . . . . . .
C112 C 0.17950(19) 0.39696(18) 0.07234(18) 0.0342 1.0000 Uani . . . . . .
H3 H 0.194(3) 0.340(2) -0.288(3) 0.058(7) 1.0000 Uiso . . . . . .
H4 H 0.368(3) 0.421(3) -0.203(3) 0.077(8) 1.0000 Uiso . . . . . .
H1021 H 0.1790 0.5495 -0.2490 0.0460 1.0000 Uiso R . . . . .
H1031 H 0.1744 0.7840 -0.1814 0.0527 1.0000 Uiso R . . . . .
H1041 H 0.2399 0.9516 0.0612 0.0569 1.0000 Uiso R . . . . .
H1051 H 0.3187 0.8836 0.2388 0.0493 1.0000 Uiso R . . . . .
H1061 H 0.3286 0.6508 0.1748 0.0397 1.0000 Uiso R . . . . .
H1081 H 0.4371 0.2776 -0.0423 0.0372 1.0000 Uiso R . . . . .
H1091 H 0.4487 0.1678 0.0942 0.0464 1.0000 Uiso R . . . . .
H1101 H 0.2962 0.2059 0.2224 0.0467 1.0000 Uiso R . . . . .
H1111 H 0.1231 0.3487 0.2044 0.0427 1.0000 Uiso R . . . . .
H1121 H 0.1060 0.4560 0.0648 0.0380 1.0000 Uiso R . . . . .

loop_
_atom_site_aniso_label
_atom_site_aniso_U_11
_atom_site_aniso_U_22
_atom_site_aniso_U_33
_atom_site_aniso_U_23
_atom_site_aniso_U_13
_atom_site_aniso_U_12
N1 0.0380(9) 0.0420(9) 0.0324(8) 0.0115(7) 0.0028(7) 0.0010(7)
N2 0.0341(7) 0.0290(7) 0.0288(7) 0.0102(6) 0.0039(6) 0.0019(6)
C1 0.0331(8) 0.0296(8) 0.0223(7) 0.0115(7) 0.0126(7) 0.0081(6)
C2 0.0332(8) 0.0322(8) 0.0290(8) 0.0159(7) 0.0142(7) 0.0123(7)
C3 0.0350(8) 0.0355(9) 0.0283(8) 0.0149(7) 0.0145(7) 0.0050(7)
C4 0.0502(10) 0.0308(8) 0.0346(9) 0.0173(7) 0.0221(8) 0.0091(7)
C5 0.0478(10) 0.0363(9) 0.0328(9) 0.0209(8) 0.0219(8) 0.0191(8)
C6 0.0331(8) 0.0385(9) 0.0278(8) 0.0177(7) 0.0141(7) 0.0116(7)
C7 0.0307(8) 0.0274(8) 0.0348(9) 0.0137(7) 0.0169(7) 0.0088(6)
C8 0.0379(9) 0.0283(8) 0.0365(9) 0.0094(7) 0.0187(8) 0.0049(7)
C9 0.0484(10) 0.0262(8) 0.0566(12) 0.0180(8) 0.0329(9) 0.0111(8)
C10 0.0452(10) 0.0383(9) 0.0542(12) 0.0282(9) 0.0296(9) 0.0167(8)
C11 0.0387(9) 0.0400(9) 0.0410(10) 0.0221(8) 0.0196(8) 0.0132(8)
C12 0.0376(9) 0.0279(8) 0.0351(9) 0.0133(7) 0.0178(8) 0.0091(7)
N101 0.0752(13) 0.0503(10) 0.0343(9) 0.0229(8) 0.0359(9) 0.0314(9)
N102 0.0645(10) 0.0394(8) 0.0293(7) 0.0195(7) 0.0293(7) 0.0246(7)
C101 0.0286(8) 0.0340(8) 0.0301(8) 0.0167(7) 0.0133(7) 0.0090(6)
C102 0.0344(9) 0.0428(10) 0.0311(9) 0.0197(8) 0.0122(7) 0.0100(7)
C103 0.0395(9) 0.0462(11) 0.0483(11) 0.0310(9) 0.0166(9) 0.0117(8)
C104 0.0461(10) 0.0344(9) 0.0611(13) 0.0250(9) 0.0276(10) 0.0112(8)
C105 0.0421(10) 0.0329(9) 0.0421(10) 0.0122(8) 0.0223(8) 0.0049(7)
C106 0.0351(8) 0.0368(9) 0.0293(8) 0.0150(7) 0.0160(7) 0.0081(7)
C107 0.0310(8) 0.0280(8) 0.0247(8) 0.0105(6) 0.0104(7) 0.0051(6)
C108 0.0293(8) 0.0331(8) 0.0321(8) 0.0141(7) 0.0138(7) 0.0065(6)
C109 0.0435(10) 0.0338(9) 0.0381(10) 0.0189(8) 0.0145(8) 0.0118(8)
C110 0.0554(11) 0.0315(9) 0.0323(9) 0.0160(7) 0.0176(8) 0.0027(8)
C111 0.0402(9) 0.0343(9) 0.0320(9) 0.0112(7) 0.0185(8) 0.0005(7)
C112 0.0320(8) 0.0339(8) 0.0284(8) 0.0111(7) 0.0127(7) 0.0065(7)

loop_
_atom_type_symbol
_atom_type_scat_dispersion_real
_atom_type_scat_dispersion_imag
_atom_type_scat_Cromer_Mann_a1
_atom_type_scat_Cromer_Mann_b1
_atom_type_scat_Cromer_Mann_a2
_atom_type_scat_Cromer_Mann_b2
_atom_type_scat_Cromer_Mann_a3
_atom_type_scat_Cromer_Mann_b3
_atom_type_scat_Cromer_Mann_a4
_atom_type_scat_Cromer_Mann_b4
_atom_type_scat_Cromer_Mann_c
_atom_type_scat_source
C 0.0033 0.0016 2.3100 20.8439 1.0200 10.2075 1.5886 0.5687 0.8650 51.6512 0.2156 'International Tables Vol C 4.2.6.8 and 6.1.1.4'
H 0.0000 0.0000 0.4930 10.5109 0.3229 26.1257 0.1402 3.1424 0.0408 57.7998 0.0030 'International Tables Vol C 4.2.6.8 and 6.1.1.4'
N 0.0061 0.0033 12.2126 0.0057 3.1322 9.8933 2.0125 28.9975 1.1663 0.5826 -11.5290 'International Tables Vol C 4.2.6.8 and 6.1.1.4'

loop_
_geom_angle_atom_site_label_1
_geom_angle_site_symmetry_1
_geom_angle_atom_site_label_2
_geom_angle_site_symmetry_2
_geom_angle_atom_site_label_3
_geom_angle_site_symmetry_3
_geom_angle
_geom_angle_publ_flag
N2 . N1 . H1 . 105.9(16) no
N2 . N1 . H2 . 110.5(17) no
H1 . N1 . H2 . 114(2) no
N1 . N2 . C1 . 114.19(13) yes
N1 . N2 . C7 . 119.95(14) yes
C1 . N2 . C7 . 123.71(13) yes
N2 . C1 . C2 . 120.51(14) yes
N2 . C1 . C6 . 120.41(14) yes
C2 . C1 . C6 . 119.02(15) yes
C1 . C2 . C3 . 120.09(15) yes
C1 . C2 . H21 . 119.8 no
C3 . C2 . H21 . 120.1 no
C2 . C3 . C4 . 120.86(16) yes
C2 . C3 . H31 . 119.7 no
C4 . C3 . H31 . 119.4 no
C3 . C4 . C5 . 119.03(16) yes
C3 . C4 . H41 . 120.6 no
C5 . C4 . H41 . 120.4 no
C4 . C5 . C6 . 120.67(15) yes
C4 . C5 . H51 . 119.5 no
C6 . C5 . H51 . 119.8 no
C5 . C6 . C1 . 120.32(15) yes
C5 . C6 . H61 . 120.0 no
C1 . C6 . H61 . 119.7 no
N2 . C7 . C8 . 119.84(15) yes
N2 . C7 . C12 . 121.92(14) yes
C8 . C7 . C12 . 118.23(15) yes
C7 . C8 . C9 . 120.06(17) yes
C7 . C8 . H81 . 119.7 no
C9 . C8 . H81 . 120.3 no
C8 . C9 . C10 . 121.37(16) yes
C8 . C9 . H91 . 119.3 no
C10 . C9 . H91 . 119.3 no
C9 . C10 . C11 . 118.69(17) yes
C9 . C10 . H101 . 120.7 no
C11 . C10 . H101 . 120.6 no
C10 . C11 . C12 . 121.06(17) yes
C10 . C11 . H111 . 119.5 no
C12 . C11 . H111 . 119.4 no
C7 . C12 . C11 . 120.58(15) yes
C7 . C12 . H121 . 119.5 no
C11 . C12 . H121 . 119.9 no
N102 . N101 . H3 . 106.4(14) no
N102 . N101 . H4 . 111.5(17) no
H3 . N101 . H4 . 105(2) no
N101 . N102 . C101 . 119.61(14) yes
N101 . N102 . C107 . 114.86(13) yes
C101 . N102 . C107 . 124.49(13) yes
N102 . C101 . C102 . 119.85(14) yes
N102 . C101 . C106 . 121.77(14) yes
C102 . C101 . C106 . 118.31(15) yes
C101 . C102 . C103 . 120.28(16) yes
C101 . C102 . H1021 . 119.5 no
C103 . C102 . H1021 . 120.2 no
C102 . C103 . C104 . 121.22(17) yes
C102 . C103 . H1031 . 119.4 no
C104 . C103 . H1031 . 119.4 no
C103 . C104 . C105 . 118.76(17) yes
C103 . C104 . H1041 . 120.6 no
C105 . C104 . H1041 . 120.6 no
C104 . C105 . C106 . 120.97(17) yes
C104 . C105 . H1051 . 119.5 no
C106 . C105 . H1051 . 119.5 no
C101 . C106 . C105 . 120.46(16) yes
C101 . C106 . H1061 . 119.4 no
C105 . C106 . H1061 . 120.1 no
N102 . C107 . C108 . 120.65(15) yes
N102 . C107 . C112 . 120.57(15) yes
C108 . C107 . C112 . 118.68(15) yes
C107 . C108 . C109 . 120.26(16) yes
C107 . C108 . H1081 . 119.5 no
C109 . C108 . H1081 . 120.2 no
C108 . C109 . C110 . 120.99(17) yes
C108 . C109 . H1091 . 119.3 no
C110 . C109 . H1091 . 119.7 no
C109 . C110 . C111 . 118.95(16) yes
C109 . C110 . H1101 . 120.5 no
C111 . C110 . H1101 . 120.5 no
C110 . C111 . C112 . 121.00(16) yes
C110 . C111 . H1111 . 119.7 no
C112 . C111 . H1111 . 119.3 no
C107 . C112 . C111 . 120.09(16) yes
C107 . C112 . H1121 . 119.7 no
C111 . C112 . H1121 . 120.2 no

loop_
_geom_bond_atom_site_label_1
_geom_bond_site_symmetry_1
_geom_bond_atom_site_label_2
_geom_bond_site_symmetry_2
_geom_bond_distance
_geom_bond_publ_flag
N1 . N2 . 1.418(2) yes
N1 . H1 . 0.94(3) no
N1 . H2 . 0.97(3) no
N2 . C1 . 1.411(2) yes
N2 . C7 . 1.401(2) yes
C1 . C2 . 1.399(2) yes
C1 . C6 . 1.389(2) yes
C2 . C3 . 1.384(2) yes
C2 . H21 . 1.000 no
C3 . C4 . 1.388(2) yes
C3 . H31 . 1.000 no
C4 . C5 . 1.384(3) yes
C4 . H41 . 1.000 no
C5 . C6 . 1.390(2) yes
C5 . H51 . 1.000 no
C6 . H61 . 1.000 no
C7 . C8 . 1.406(2) yes
C7 . C12 . 1.402(2) yes
C8 . C9 . 1.391(3) yes
C8 . H81 . 1.000 no
C9 . C10 . 1.379(3) yes
C9 . H91 . 1.000 no
C10 . C11 . 1.391(3) yes
C10 . H101 . 1.000 no
C11 . C12 . 1.382(2) yes
C11 . H111 . 1.000 no
C12 . H121 . 1.000 no
N101 . N102 . 1.415(2) yes
N101 . H3 . 0.97(3) no
N101 . H4 . 0.94(3) no
N102 . C101 . 1.406(2) yes
N102 . C107 . 1.408(2) yes
C101 . C102 . 1.401(2) yes
C101 . C106 . 1.402(2) yes
C102 . C103 . 1.385(3) yes
C102 . H1021 . 1.000 no
C103 . C104 . 1.383(3) yes
C103 . H1031 . 1.000 no
C104 . C105 . 1.386(3) yes
C104 . H1041 . 1.000 no
C105 . C106 . 1.385(2) yes
C105 . H1051 . 1.000 no
C106 . H1061 . 1.000 no
C107 . C108 . 1.395(2) yes
C107 . C112 . 1.403(2) yes
C108 . C109 . 1.383(2) yes
C108 . H1081 . 1.000 no
C109 . C110 . 1.383(3) yes
C109 . H1091 . 1.000 no
C110 . C111 . 1.385(3) yes
C110 . H1101 . 1.000 no
C111 . C112 . 1.381(3) yes
C111 . H1111 . 1.000 no
C112 . H1121 . 1.000 no
